data_4079538
loop_
_publ_author_name
'Mo, Zhenbo'
'Chen, Dake'
'Leng, Xuebin'
'Deng, Liang'

_publ_section_title
;
 Intramolecular C(sp3)--H Bond Activation Reactions of Low-Valent Cobalt
 Complexes with Coordination Unsaturation
;
_journal_issue 20
_journal_name_full Organometallics
_journal_page_first 7040
_journal_paper_doi 10.1021/om300804a
_journal_volume 31
_journal_year 2012
_chemical_formula_sum 'C42 H48 Cl Co N4'
_chemical_formula_weight 703.22
_chemical_name_systematic
; 
 ? 
;
_space_group_IT_number 4
_symmetry_cell_setting monoclinic
_symmetry_space_group_name_Hall 'P 2yb'
_symmetry_space_group_name_H-M 'P 1 21 1'
_atom_sites_solution_hydrogens geom
_atom_sites_solution_primary direct
_atom_sites_solution_secondary difmap
_audit_creation_method SHELXL-97
_cell_angle_alpha 90.00
_cell_angle_beta 102.222(2)
_cell_angle_gamma 90.00
_cell_formula_units_Z 2
_cell_length_a 10.7370(8)
_cell_length_b 13.1719(9)
_cell_length_c 14.1680(10)
_cell_measurement_temperature 296(2)
_cell_volume 1958.3(2)
_computing_cell_refinement 'Bruker SMART'
_computing_data_collection 'Bruker SMART'
_computing_data_reduction 'Bruker SHELXTL'
_computing_molecular_graphics 'Bruker SHELXTL'
_computing_publication_material 'Bruker SHELXTL'
_computing_structure_refinement 'SHELXL-97 (Sheldrick, 1997)'
_computing_structure_solution 'SHELXS-97 (Sheldrick, 1990)'
_diffrn_ambient_temperature 296(2)
_diffrn_measured_fraction_theta_full 0.999
_diffrn_measured_fraction_theta_max 0.999
_diffrn_measurement_device_type 'CCD area detector'
_diffrn_measurement_method 'phi and omega scans'
_diffrn_radiation_monochromator graphite
_diffrn_radiation_source 'fine-focus sealed tube'
_diffrn_radiation_type MoK\a
_diffrn_radiation_wavelength 0.71073
_diffrn_reflns_av_R_equivalents 0.0646
_diffrn_reflns_av_sigmaI/netI 0.0825
_diffrn_reflns_limit_h_max 12
_diffrn_reflns_limit_h_min -12
_diffrn_reflns_limit_k_max 15
_diffrn_reflns_limit_k_min -15
_diffrn_reflns_limit_l_max 16
_diffrn_reflns_limit_l_min -14
_diffrn_reflns_number 22457
_diffrn_reflns_theta_full 25.05
_diffrn_reflns_theta_max 25.05
_diffrn_reflns_theta_min 1.47
_exptl_absorpt_coefficient_mu 0.539
_exptl_absorpt_correction_T_max 1.00000
_exptl_absorpt_correction_T_min 0.441564
_exptl_absorpt_correction_type empirical
_exptl_absorpt_process_details sadabs
_exptl_crystal_colour yellow
_exptl_crystal_density_diffrn 1.193
_exptl_crystal_density_method 'not measured'
_exptl_crystal_description plate
_exptl_crystal_F_000 744
_exptl_crystal_size_max 0.20
_exptl_crystal_size_mid 0.15
_exptl_crystal_size_min 0.10
_refine_diff_density_max 0.547
_refine_diff_density_min -0.354
_refine_diff_density_rms 0.055
_refine_ls_abs_structure_details 'Flack H D (1983), Acta Cryst. A39, 876-881'
_refine_ls_abs_structure_Flack 0.03(2)
_refine_ls_extinction_method none
_refine_ls_goodness_of_fit_ref 1.074
_refine_ls_hydrogen_treatment constr
_refine_ls_matrix_type full
_refine_ls_number_parameters 445
_refine_ls_number_reflns 6484
_refine_ls_number_restraints 1
_refine_ls_restrained_S_all 1.074
_refine_ls_R_factor_all 0.1130
_refine_ls_R_factor_gt 0.0498
_refine_ls_shift/su_max 0.001
_refine_ls_shift/su_mean 0.000
_refine_ls_structure_factor_coef Fsqd
_refine_ls_weighting_details 'calc w=1/[\s^2^(Fo^2^)+(0.0389P)^2^+0.9296P] where P=(Fo^2^+2Fc^2^)/3'
_refine_ls_weighting_scheme calc
_refine_ls_wR_factor_gt 0.0961
_refine_ls_wR_factor_ref 0.1249
_reflns_number_gt 4008
_reflns_number_total 6484
_reflns_threshold_expression >2sigma(I)
_cod_data_source_file om300804a_si_002.cif
_cod_data_source_block 1
_cod_original_sg_symbol_H-M P2(1)
_cod_database_code 4079538

loop_
_symmetry_equiv_pos_as_xyz
'x, y, z'
'-x, y+1/2, -z'

loop_
_atom_site_label
_atom_site_type_symbol
_atom_site_fract_x
_atom_site_fract_y
_atom_site_fract_z
_atom_site_U_iso_or_equiv
_atom_site_adp_type
_atom_site_occupancy
_atom_site_symmetry_multiplicity
_atom_site_calc_flag
_atom_site_refinement_flags
Co1 Co 0.16486(5) 0.05485(7) 0.18828(5) 0.0499(2) Uani 1 1 d .
Cl1 Cl 0.12655(12) 0.0431(2) 0.02673(10) 0.0829(5) Uani 1 1 d .
C1 C 0.3168(4) 0.1329(4) 0.2463(4) 0.0474(13) Uani 1 1 d .
C2 C 0.0421(4) -0.0140(4) 0.2501(4) 0.0461(13) Uani 1 1 d .
N1 N 0.4402(4) 0.1026(4) 0.2486(4) 0.0579(14) Uani 1 1 d .
N2 N 0.3322(4) 0.2318(3) 0.2727(3) 0.0554(12) Uani 1 1 d .
N3 N 0.0412(4) -0.1119(3) 0.2825(3) 0.0553(12) Uani 1 1 d .
N4 N -0.0786(4) 0.0194(3) 0.2517(4) 0.0566(14) Uani 1 1 d .
C3 C 0.5259(6) 0.1798(5) 0.2750(6) 0.074(2) Uani 1 1 d .
H3 H 0.6137 0.1759 0.2812 0.089 Uiso 1 1 calc R
C4 C 0.4602(5) 0.2608(5) 0.2902(5) 0.078(2) Uani 1 1 d .
H4 H 0.4928 0.3249 0.3089 0.094 Uiso 1 1 calc R
C5 C 0.4763(5) 0.0018(5) 0.2260(5) 0.0489(16) Uani 1 1 d .
C6 C 0.4930(5) -0.0186(5) 0.1323(5) 0.0604(17) Uani 1 1 d .
C7 C 0.5349(5) -0.1168(5) 0.1156(5) 0.0664(17) Uani 1 1 d .
H7 H 0.5450 -0.1334 0.0539 0.080 Uiso 1 1 calc R
C8 C 0.5611(5) -0.1880(5) 0.1859(5) 0.0681(17) Uani 1 1 d .
C9 C 0.5463(5) -0.1641(5) 0.2771(5) 0.0606(16) Uani 1 1 d .
H9 H 0.5636 -0.2132 0.3252 0.073 Uiso 1 1 calc R
C10 C 0.5056(5) -0.0676(5) 0.2996(5) 0.0540(17) Uani 1 1 d .
C11 C 0.4659(5) 0.0613(7) 0.0553(4) 0.0791(18) Uani 1 1 d .
H11A H 0.4991 0.0400 0.0006 0.119 Uiso 1 1 calc R
H11B H 0.5057 0.1239 0.0801 0.119 Uiso 1 1 calc R
H11C H 0.3755 0.0712 0.0358 0.119 Uiso 1 1 calc R
C12 C 0.6079(8) -0.2929(6) 0.1655(6) 0.107(3) Uani 1 1 d .
H12A H 0.6238 -0.3323 0.2238 0.161 Uiso 1 1 calc R
H12B H 0.6851 -0.2867 0.1421 0.161 Uiso 1 1 calc R
H12C H 0.5441 -0.3260 0.1176 0.161 Uiso 1 1 calc R
C13 C 0.4976(6) -0.0404(5) 0.4000(4) 0.0700(17) Uani 1 1 d .
H13A H 0.5718 -0.0025 0.4297 0.105 Uiso 1 1 calc R
H13B H 0.4928 -0.1013 0.4364 0.105 Uiso 1 1 calc R
H13C H 0.4228 0.0000 0.3988 0.105 Uiso 1 1 calc R
C14 C 0.2341(5) 0.3038(4) 0.2849(4) 0.0529(14) Uani 1 1 d .
C15 C 0.2161(6) 0.3190(5) 0.3779(5) 0.0613(19) Uani 1 1 d .
C16 C 0.1350(6) 0.3986(5) 0.3924(5) 0.0708(18) Uani 1 1 d .
H16 H 0.1224 0.4121 0.4542 0.085 Uiso 1 1 calc R
C17 C 0.0738(5) 0.4572(5) 0.3152(6) 0.0679(17) Uani 1 1 d .
C18 C 0.0903(5) 0.4363(5) 0.2242(5) 0.0688(18) Uani 1 1 d .
H18 H 0.0467 0.4745 0.1725 0.083 Uiso 1 1 calc R
C19 C 0.1710(6) 0.3588(5) 0.2076(5) 0.0587(18) Uani 1 1 d .
C20 C 0.2809(6) 0.2533(6) 0.4616(5) 0.087(2) Uani 1 1 d .
H20A H 0.2548 0.1840 0.4492 0.131 Uiso 1 1 calc R
H20B H 0.2575 0.2761 0.5198 0.131 Uiso 1 1 calc R
H20C H 0.3717 0.2581 0.4687 0.131 Uiso 1 1 calc R
C21 C -0.0089(6) 0.5464(7) 0.3332(5) 0.101(2) Uani 1 1 d .
H21A H -0.0664 0.5643 0.2740 0.152 Uiso 1 1 calc R
H21B H 0.0445 0.6034 0.3564 0.152 Uiso 1 1 calc R
H21C H -0.0567 0.5274 0.3805 0.152 Uiso 1 1 calc R
C22 C 0.1902(7) 0.3375(6) 0.1060(5) 0.092(2) Uani 1 1 d .
H22A H 0.1352 0.3807 0.0608 0.138 Uiso 1 1 calc R
H22B H 0.1703 0.2678 0.0898 0.138 Uiso 1 1 calc R
H22C H 0.2773 0.3507 0.1032 0.138 Uiso 1 1 calc R
C23 C 0.1438(5) -0.1840(4) 0.2945(5) 0.0553(15) Uani 1 1 d .
C24 C 0.1529(6) -0.2446(5) 0.2175(6) 0.0602(18) Uani 1 1 d .
C25 C 0.2465(6) -0.3212(4) 0.2350(5) 0.0644(16) Uani 1 1 d .
H25 H 0.2585 -0.3616 0.1839 0.077 Uiso 1 1 calc R
C26 C 0.3202(5) -0.3380(5) 0.3250(5) 0.0643(17) Uani 1 1 d .
C27 C 0.3068(5) -0.2740(5) 0.3993(5) 0.0688(17) Uani 1 1 d .
H27 H 0.3587 -0.2836 0.4601 0.083 Uiso 1 1 calc R
C28 C 0.2188(6) -0.1960(6) 0.3862(5) 0.0594(18) Uani 1 1 d .
C29 C 0.0706(7) -0.2323(5) 0.1189(5) 0.084(2) Uani 1 1 d .
H29A H -0.0157 -0.2199 0.1244 0.126 Uiso 1 1 calc R
H29B H 0.0739 -0.2932 0.0823 0.126 Uiso 1 1 calc R
H29C H 0.1007 -0.1761 0.0869 0.126 Uiso 1 1 calc R
C30 C 0.4125(6) -0.4252(6) 0.3412(5) 0.095(2) Uani 1 1 d .
H30A H 0.3753 -0.4814 0.3684 0.142 Uiso 1 1 calc R
H30B H 0.4895 -0.4048 0.3848 0.142 Uiso 1 1 calc R
H30C H 0.4318 -0.4453 0.2807 0.142 Uiso 1 1 calc R
C31 C 0.2058(6) -0.1259(6) 0.4670(5) 0.082(2) Uani 1 1 d .
H31A H 0.2268 -0.0579 0.4514 0.122 Uiso 1 1 calc R
H31B H 0.2627 -0.1471 0.5254 0.122 Uiso 1 1 calc R
H31C H 0.1197 -0.1277 0.4760 0.122 Uiso 1 1 calc R
C32 C -0.0780(5) -0.1378(5) 0.3017(5) 0.074(2) Uani 1 1 d .
H32 H -0.1016 -0.2003 0.3228 0.089 Uiso 1 1 calc R
C33 C -0.1495(6) -0.0563(5) 0.2841(6) 0.070(2) Uani 1 1 d .
H33 H -0.2330 -0.0502 0.2920 0.084 Uiso 1 1 calc R
C34 C -0.1257(5) 0.1193(5) 0.2278(5) 0.0493(15) Uani 1 1 d .
C35 C -0.1166(5) 0.1903(5) 0.3001(5) 0.0525(16) Uani 1 1 d .
C36 C -0.1681(5) 0.2866(4) 0.2765(5) 0.0564(15) Uani 1 1 d .
H36 H -0.1615 0.3355 0.3246 0.068 Uiso 1 1 calc R
C37 C -0.2286(5) 0.3108(5) 0.1834(5) 0.0618(16) Uani 1 1 d .
C38 C -0.2354(5) 0.2366(5) 0.1132(5) 0.0666(17) Uani 1 1 d .
H38 H -0.2760 0.2522 0.0501 0.080 Uiso 1 1 calc R
C39 C -0.1848(5) 0.1404(5) 0.1323(4) 0.0567(15) Uani 1 1 d .
C40 C -0.0563(6) 0.1642(5) 0.4021(4) 0.0739(18) Uani 1 1 d .
H40A H -0.1151 0.1256 0.4301 0.111 Uiso 1 1 calc R
H40B H -0.0342 0.2255 0.4385 0.111 Uiso 1 1 calc R
H40C H 0.0193 0.1249 0.4033 0.111 Uiso 1 1 calc R
C41 C -0.2867(7) 0.4132(5) 0.1597(6) 0.095(2) Uani 1 1 d .
H41A H -0.2838 0.4506 0.2183 0.142 Uiso 1 1 calc R
H41B H -0.3737 0.4056 0.1260 0.142 Uiso 1 1 calc R
H41C H -0.2400 0.4493 0.1195 0.142 Uiso 1 1 calc R
C42 C -0.1973(5) 0.0614(8) 0.0553(4) 0.0782(17) Uani 1 1 d .
H42A H -0.2536 0.0854 -0.0022 0.117 Uiso 1 1 calc R
H42B H -0.2313 0.0003 0.0769 0.117 Uiso 1 1 calc R
H42C H -0.1150 0.0477 0.0418 0.117 Uiso 1 1 calc R

loop_
_atom_site_aniso_label
_atom_site_aniso_U_11
_atom_site_aniso_U_22
_atom_site_aniso_U_33
_atom_site_aniso_U_23
_atom_site_aniso_U_13
_atom_site_aniso_U_12
Co1 0.0342(3) 0.0533(4) 0.0623(4) -0.0004(5) 0.0107(3) -0.0056(4)
Cl1 0.0553(7) 0.1256(15) 0.0675(10) -0.0082(14) 0.0124(6) -0.0106(11)
C1 0.042(3) 0.049(3) 0.052(4) 0.013(3) 0.013(2) 0.002(2)
C2 0.041(3) 0.049(3) 0.048(3) -0.006(3) 0.009(2) 0.005(2)
N1 0.036(2) 0.054(3) 0.081(4) 0.005(3) 0.007(2) -0.007(2)
N2 0.040(2) 0.045(3) 0.077(3) 0.001(2) 0.002(2) -0.005(2)
N3 0.049(2) 0.045(3) 0.078(4) 0.001(2) 0.025(2) -0.005(2)
N4 0.043(2) 0.046(3) 0.085(4) 0.001(2) 0.024(2) -0.0052(19)
C3 0.041(3) 0.054(4) 0.124(7) -0.002(4) 0.011(4) -0.019(3)
C4 0.045(3) 0.048(4) 0.134(7) -0.001(4) 0.003(4) -0.016(3)
C5 0.031(3) 0.060(4) 0.052(4) 0.009(3) 0.002(3) -0.001(3)
C6 0.041(3) 0.082(5) 0.053(4) 0.013(4) -0.003(3) -0.008(3)
C7 0.059(3) 0.075(5) 0.065(5) -0.016(4) 0.013(3) -0.008(3)
C8 0.065(4) 0.060(4) 0.078(5) -0.009(4) 0.011(4) -0.004(3)
C9 0.055(3) 0.064(4) 0.062(5) 0.001(3) 0.010(3) -0.008(3)
C10 0.042(3) 0.068(5) 0.050(4) -0.001(3) 0.007(3) -0.005(3)
C11 0.059(3) 0.103(5) 0.074(4) 0.020(6) 0.010(3) -0.005(5)
C12 0.134(6) 0.077(6) 0.114(7) -0.026(5) 0.034(5) 0.005(5)
C13 0.087(4) 0.063(4) 0.062(5) 0.001(3) 0.021(3) 0.007(3)
C14 0.052(3) 0.042(3) 0.063(5) -0.002(3) 0.007(3) -0.011(3)
C15 0.057(4) 0.059(4) 0.060(5) 0.004(4) -0.005(3) -0.005(3)
C16 0.064(4) 0.073(5) 0.076(5) -0.016(4) 0.017(3) -0.008(3)
C17 0.053(3) 0.056(4) 0.094(6) -0.009(4) 0.013(4) -0.011(3)
C18 0.062(4) 0.046(4) 0.091(6) 0.002(4) -0.001(4) 0.002(3)
C19 0.062(4) 0.047(4) 0.063(5) 0.007(4) 0.005(4) -0.005(3)
C20 0.073(4) 0.107(6) 0.076(5) 0.009(4) 0.003(4) -0.007(4)
C21 0.086(4) 0.069(4) 0.151(6) -0.016(7) 0.033(4) -0.005(5)
C22 0.110(6) 0.087(5) 0.076(6) 0.013(4) 0.013(4) 0.005(4)
C23 0.057(3) 0.040(3) 0.073(5) 0.000(3) 0.022(3) -0.001(3)
C24 0.058(4) 0.055(4) 0.066(5) -0.002(4) 0.008(3) -0.003(3)
C25 0.075(4) 0.051(4) 0.073(5) -0.007(3) 0.027(4) 0.000(3)
C26 0.058(3) 0.055(4) 0.081(5) 0.015(4) 0.017(3) 0.001(3)
C27 0.067(4) 0.066(4) 0.071(5) 0.013(4) 0.009(3) -0.007(3)
C28 0.058(4) 0.063(5) 0.060(5) 0.008(4) 0.019(4) -0.005(3)
C29 0.097(5) 0.075(5) 0.074(5) -0.011(4) 0.004(4) 0.009(4)
C30 0.083(4) 0.064(6) 0.136(6) 0.026(5) 0.019(4) 0.014(4)
C31 0.088(5) 0.091(5) 0.069(5) -0.005(4) 0.023(4) -0.014(4)
C32 0.055(4) 0.063(4) 0.114(6) 0.006(4) 0.042(4) -0.015(3)
C33 0.044(3) 0.059(4) 0.117(7) 0.007(4) 0.036(4) -0.008(3)
C34 0.041(3) 0.051(4) 0.060(4) -0.008(3) 0.018(3) -0.008(3)
C35 0.043(3) 0.060(4) 0.056(4) 0.006(4) 0.013(3) -0.005(3)
C36 0.049(3) 0.053(4) 0.070(5) -0.002(3) 0.018(3) -0.007(3)
C37 0.050(3) 0.054(4) 0.082(5) 0.008(4) 0.015(3) -0.004(3)
C38 0.048(3) 0.080(5) 0.070(5) 0.011(4) 0.009(3) -0.001(3)
C39 0.041(3) 0.081(5) 0.052(4) -0.005(3) 0.017(3) -0.008(3)
C40 0.073(4) 0.077(5) 0.069(5) 0.002(4) 0.010(3) 0.003(3)
C41 0.086(5) 0.080(5) 0.115(6) 0.031(5) 0.015(4) 0.009(4)
C42 0.058(3) 0.107(5) 0.072(4) -0.012(6) 0.018(3) -0.003(5)

loop_
_atom_type_symbol
_atom_type_description
_atom_type_scat_dispersion_real
_atom_type_scat_dispersion_imag
_atom_type_scat_source
C C 0.0033 0.0016 'International Tables Vol C Tables 4.2.6.8 and 6.1.1.4'
H H 0.0000 0.0000 'International Tables Vol C Tables 4.2.6.8 and 6.1.1.4'
N N 0.0061 0.0033 'International Tables Vol C Tables 4.2.6.8 and 6.1.1.4'
Cl Cl 0.1484 0.1585 'International Tables Vol C Tables 4.2.6.8 and 6.1.1.4'
Co Co 0.3494 0.9721 'International Tables Vol C Tables 4.2.6.8 and 6.1.1.4'

loop_
_geom_angle_atom_site_label_1
_geom_angle_atom_site_label_2
_geom_angle_atom_site_label_3
_geom_angle
C2 Co1 C1 129.6(2)
C2 Co1 Cl1 115.46(15)
C1 Co1 Cl1 114.93(15)
N2 C1 N1 102.2(4)
N2 C1 Co1 131.6(3)
N1 C1 Co1 124.8(4)
N3 C2 N4 102.8(4)
N3 C2 Co1 129.9(3)
N4 C2 Co1 126.0(4)
C3 N1 C1 112.2(5)
C3 N1 C5 123.4(5)
C1 N1 C5 124.4(4)
C1 N2 C4 111.8(4)
C1 N2 C14 127.6(4)
C4 N2 C14 120.6(5)
C2 N3 C32 111.4(5)
C2 N3 C23 127.0(4)
C32 N3 C23 121.6(5)
C2 N4 C33 111.1(5)
C2 N4 C34 125.4(4)
C33 N4 C34 123.4(5)
C4 C3 N1 107.1(5)
C3 C4 N2 106.8(5)
C10 C5 C6 122.5(6)
C10 C5 N1 118.3(6)
C6 C5 N1 118.8(6)
C5 C6 C7 116.4(6)
C5 C6 C11 120.7(7)
C7 C6 C11 122.9(7)
C8 C7 C6 122.5(6)
C7 C8 C9 119.1(6)
C7 C8 C12 121.0(7)
C9 C8 C12 119.9(7)
C8 C9 C10 121.8(6)
C5 C10 C9 117.5(6)
C5 C10 C13 121.1(6)
C9 C10 C13 121.3(6)
C19 C14 C15 122.7(6)
C19 C14 N2 119.9(6)
C15 C14 N2 117.2(5)
C14 C15 C16 117.5(6)
C14 C15 C20 121.9(6)
C16 C15 C20 120.6(7)
C17 C16 C15 120.3(6)
C18 C17 C16 119.9(6)
C18 C17 C21 120.6(7)
C16 C17 C21 119.5(7)
C17 C18 C19 121.2(6)
C14 C19 C18 118.3(6)
C14 C19 C22 121.1(6)
C18 C19 C22 120.6(6)
C24 C23 C28 123.6(6)
C24 C23 N3 118.2(6)
C28 C23 N3 117.7(6)
C23 C24 C25 116.5(6)
C23 C24 C29 123.5(6)
C25 C24 C29 120.0(6)
C26 C25 C24 122.0(6)
C25 C26 C27 118.7(6)
C25 C26 C30 119.9(6)
C27 C26 C30 121.5(6)
C26 C27 C28 122.0(6)
C27 C28 C23 117.2(7)
C27 C28 C31 121.8(7)
C23 C28 C31 121.0(6)
C33 C32 N3 106.6(6)
C32 C33 N4 108.1(5)
C35 C34 C39 122.2(6)
C35 C34 N4 119.0(6)
C39 C34 N4 118.7(6)
C34 C35 C36 118.5(6)
C34 C35 C40 120.8(6)
C36 C35 C40 120.6(6)
C37 C36 C35 121.5(6)
C36 C37 C38 117.8(6)
C36 C37 C41 120.9(6)
C38 C37 C41 121.3(6)
C39 C38 C37 123.2(6)
C38 C39 C34 116.9(6)
C38 C39 C42 121.7(6)
C34 C39 C42 121.4(6)

loop_
_geom_bond_atom_site_label_1
_geom_bond_atom_site_label_2
_geom_bond_distance
Co1 C2 1.953(5)
Co1 C1 1.955(5)
Co1 Cl1 2.2435(16)
C1 N2 1.356(6)
C1 N1 1.378(6)
C2 N3 1.371(6)
C2 N4 1.374(6)
N1 C3 1.369(7)
N1 C5 1.438(6)
N2 C4 1.397(6)
N2 C14 1.455(7)
N3 C32 1.405(6)
N3 C23 1.437(7)
N4 C33 1.389(7)
N4 C34 1.425(7)
C3 C4 1.322(9)
C5 C10 1.373(8)
C5 C6 1.402(8)
C6 C7 1.405(8)
C6 C11 1.500(9)
C7 C8 1.354(8)
C8 C9 1.371(8)
C8 C12 1.519(9)
C9 C10 1.403(8)
C10 C13 1.487(8)
C14 C19 1.367(8)
C14 C15 1.386(8)
C15 C16 1.406(9)
C15 C20 1.513(9)
C16 C17 1.385(8)
C17 C18 1.365(8)
C17 C21 1.526(10)
C18 C19 1.391(9)
C19 C22 1.523(9)
C23 C24 1.371(9)
C23 C28 1.386(8)
C24 C25 1.409(8)
C24 C29 1.495(9)
C25 C26 1.368(8)
C26 C27 1.380(8)
C26 C30 1.504(8)
C27 C28 1.381(9)
C28 C31 1.501(9)
C32 C33 1.312(8)
C34 C35 1.375(8)
C34 C39 1.395(8)
C35 C36 1.395(8)
C35 C40 1.494(8)
C36 C37 1.379(8)
C37 C38 1.385(8)
C37 C41 1.495(9)
C38 C39 1.381(8)
C39 C42 1.493(9)
